data_4063531
loop_
_publ_author_name
'Achard, Thierry'
'Benet-Buchholz, Jordi'
'Riera, Antoni'
'Verdaguer, Xavier'

_publ_section_title
;
 Cationic Rhodium (I) Complexes ofN-Phosphino-tert-butylsulfinamide
 Ligands: Synthesis, Structure, and Coordination Modes
;
_journal_issue 2
_journal_name_full Organometallics
_journal_page_first 480
_journal_page_last 487
_journal_paper_doi 10.1021/om8006823
_journal_volume 28
_journal_year 2009
_chemical_absolute_configuration ad
_chemical_formula_sum 'C47 H52 F3 N2 O5 P2 Rh S3'
_chemical_formula_weight 1042.94
_space_group_IT_number 19
_symmetry_cell_setting orthorhombic
_symmetry_space_group_name_Hall 'P 2ac 2ab'
_symmetry_space_group_name_H-M 'P 21 21 21'
_atom_sites_solution_hydrogens geom
_atom_sites_solution_primary direct
_atom_sites_solution_secondary difmap
_audit_creation_method SHELXL-97
_cell_angle_alpha 90.00
_cell_angle_beta 90.00
_cell_angle_gamma 90.00
_cell_formula_units_Z 4
_cell_length_a 16.5218(8)
_cell_length_b 16.9180(9)
_cell_length_c 17.2491(10)
_cell_measurement_reflns_used 7693
_cell_measurement_temperature 100(2)
_cell_measurement_theta_max 38.64
_cell_measurement_theta_min 2.68
_cell_volume 4821.4(4)
_computing_cell_refinement 'Bruker-Nonius Apex v1.0-22 2002'
_computing_data_collection 'Bruker-Nonius Apex v1.0-22 2002'
_computing_data_reduction 'SAINT+ Version 7.06A Bruker-Nonius, 2004'
_computing_molecular_graphics 'Shelxtl Version 6.12 (Sheldrick, 2001)'
_computing_publication_material 'Shelxtl Version 6.12 (Sheldrick, 2001)'
_computing_structure_refinement 'Shelxtl Version 6.12 (Sheldrick, 2001)'
_computing_structure_solution 'Shelxtl Version 6.12 (Sheldrick, 2001)'
_diffrn_ambient_temperature 100(2)
_diffrn_detector_area_resol_mean 512
_diffrn_detector_type '4K CCD area detector APEX II'
_diffrn_measured_fraction_theta_full 0.907
_diffrn_measured_fraction_theta_max 0.907
_diffrn_measurement_device_type 'Kappa 4-axis goniometer bruker-nonius'
_diffrn_measurement_method
;
 Fullsphere data collection, phi and omega scans
;
_diffrn_measurement_specimen_support 'magnetic support whith 10 micron nylon fiber cryoloop'
_diffrn_radiation_monochromator 'Multilayer Montel 200 mirrors'
_diffrn_radiation_type MoK\a
_diffrn_radiation_wavelength 0.71073
_diffrn_reflns_av_R_equivalents 0.0557
_diffrn_reflns_av_sigmaI/netI 0.0567
_diffrn_reflns_limit_h_max 28
_diffrn_reflns_limit_h_min -28
_diffrn_reflns_limit_k_max 30
_diffrn_reflns_limit_k_min -22
_diffrn_reflns_limit_l_max 30
_diffrn_reflns_limit_l_min -20
_diffrn_reflns_number 87223
_diffrn_reflns_theta_full 39.84
_diffrn_reflns_theta_max 39.84
_diffrn_reflns_theta_min 2.66
_diffrn_source 'rotating anode X-ray tube'
_diffrn_source_current 90
_diffrn_source_power 50
_diffrn_source_size '3 mm x 0.3 mm fine focus'
_diffrn_source_type 'Bruker-Nonius FR 591'
_exptl_absorpt_coefficient_mu 0.609
_exptl_absorpt_correction_T_max 1.000000
_exptl_absorpt_correction_T_min 0.875661
_exptl_absorpt_correction_type empirical
_exptl_absorpt_process_details
; 
 SADABS Version 2.1 2003 Bruker-Nonius
 Blessing, Acta Cryst. (1995) A51 33-38
;
_exptl_crystal_colour colorless
_exptl_crystal_density_diffrn 1.437
_exptl_crystal_density_method 'not measured'
_exptl_crystal_description Block
_exptl_crystal_F_000 2152
_exptl_crystal_size_max 0.40
_exptl_crystal_size_mid 0.30
_exptl_crystal_size_min 0.20
_refine_diff_density_max 3.843
_refine_diff_density_min -1.925
_refine_diff_density_rms 0.139
_refine_ls_abs_structure_details 'Flack H D (1983), Acta Cryst. A39, 876-881'
_refine_ls_abs_structure_Flack -0.036(13)
_refine_ls_extinction_method none
_refine_ls_goodness_of_fit_ref 1.045
_refine_ls_hydrogen_treatment noref
_refine_ls_matrix_type full
_refine_ls_number_parameters 574
_refine_ls_number_reflns 26003
_refine_ls_number_restraints 0
_refine_ls_restrained_S_all 1.045
_refine_ls_R_factor_all 0.0566
_refine_ls_R_factor_gt 0.0461
_refine_ls_shift/su_max 0.001
_refine_ls_shift/su_mean 0.000
_refine_ls_structure_factor_coef Fsqd
_refine_ls_weighting_details 'calc w=1/[\s^2^(Fo^2^)+(0.0771P)^2^+0.6868P] where P=(Fo^2^+2Fc^2^)/3'
_refine_ls_weighting_scheme calc
_refine_ls_wR_factor_gt 0.1180
_refine_ls_wR_factor_ref 0.1281
_reflns_number_gt 22651
_reflns_number_total 26003
_reflns_threshold_expression >2sigma(I)
_cod_data_source_file om8006823_si_003.cif
_cod_data_source_block tra142-1_0m
_cod_depositor_comments
;
The following automatic conversions were performed:

'_symmetry_cell_setting' value 'Orthorhombic' changed to
'orthorhombic' according to the built-in table from CIF Core
dictionary named 'cif_core.dic' version 2.4.1 from 2010-06-29.

Automatic conversion script
Id: cif_fix_values 1715 2011-07-08 13:25:40Z adriana 

The following automatic conversions were performed:

data name '_diffrn_measurement_specimen_suppport' was replaced with
'_diffrn_measurement_specimen_support' as specified in the
replacement file 'data/replacement-values/replacement_tags.lst'.

Automatic conversion script
Id: cif_correct_tags 9268 2022-04-12 08:56:07Z antanas 
;
_cod_original_sg_symbol_H-M P2(1)2(1)2(1)
_cod_database_code 4063531

loop_
_symmetry_equiv_pos_as_xyz
'x, y, z'
'-x+1/2, -y, z+1/2'
'-x, y+1/2, -z+1/2'
'x+1/2, -y+1/2, -z'

loop_
_atom_site_label
_atom_site_type_symbol
_atom_site_fract_x
_atom_site_fract_y
_atom_site_fract_z
_atom_site_U_iso_or_equiv
_atom_site_adp_type
_atom_site_occupancy
_atom_site_symmetry_multiplicity
_atom_site_calc_flag
_atom_site_refinement_flags
_atom_site_disorder_assembly
_atom_site_disorder_group
Rh1 Rh 0.238915(8) 0.017573(6) 0.259446(9) 0.01280(3) Uani 1 1 d . . .
S1 S 0.33047(3) -0.08396(2) 0.25913(3) 0.01419(7) Uani 1 1 d . . .
P1 P 0.36449(3) 0.06879(2) 0.26535(3) 0.01271(7) Uani 1 1 d . . .
O1 O 0.33963(11) -0.14152(8) 0.32227(10) 0.0205(3) Uani 1 1 d . . .
C1 C 0.40712(11) 0.13242(10) 0.19273(12) 0.0158(3) Uani 1 1 d . . .
N1 N 0.41068(9) -0.02180(8) 0.25787(11) 0.0154(2) Uani 1 1 d . . .
S2 S 0.10963(3) -0.03084(2) 0.25646(3) 0.01660(8) Uani 1 1 d . . .
P2 P 0.15204(3) 0.11964(2) 0.25210(3) 0.01366(8) Uani 1 1 d . . .
O2 O 0.07776(10) -0.07832(9) 0.19223(11) 0.0225(3) Uani 1 1 d . . .
C2 C 0.36051(12) 0.14894(10) 0.12708(13) 0.0179(3) Uani 1 1 d . . .
H2 H 0.3084 0.1259 0.1215 0.021 Uiso 1 1 calc R . .
N2 N 0.06762(9) 0.06028(9) 0.25522(12) 0.0176(3) Uani 1 1 d . . .
C3 C 0.39033(15) 0.19907(13) 0.07004(15) 0.0242(4) Uani 1 1 d . . .
H3 H 0.3583 0.2106 0.0257 0.029 Uiso 1 1 calc R . .
C4 C 0.46632(15) 0.23212(13) 0.07753(16) 0.0268(4) Uani 1 1 d . . .
H4 H 0.4862 0.2668 0.0386 0.032 Uiso 1 1 calc R . .
C5 C 0.51390(15) 0.21484(13) 0.14174(16) 0.0253(4) Uani 1 1 d . . .
H5 H 0.5665 0.2370 0.1462 0.030 Uiso 1 1 calc R . .
C6 C 0.48433(13) 0.16492(11) 0.19965(14) 0.0202(3) Uani 1 1 d . . .
H6 H 0.5167 0.1531 0.2436 0.024 Uiso 1 1 calc R . .
C7 C 0.39142(11) 0.11138(10) 0.35786(12) 0.0154(3) Uani 1 1 d . . .
C8 C 0.40302(14) 0.19250(11) 0.36565(14) 0.0214(4) Uani 1 1 d . . .
H8 H 0.4052 0.2252 0.3209 0.026 Uiso 1 1 calc R . .
C9 C 0.41135(15) 0.22568(13) 0.43903(15) 0.0253(4) Uani 1 1 d . . .
H9 H 0.4200 0.2809 0.4442 0.030 Uiso 1 1 calc R . .
C10 C 0.40706(14) 0.17888(14) 0.50428(15) 0.0253(4) Uani 1 1 d . . .
H10 H 0.4124 0.2019 0.5542 0.030 Uiso 1 1 calc R . .
C11 C 0.39492(16) 0.09778(13) 0.49698(15) 0.0260(4) Uani 1 1 d . . .
H11 H 0.3924 0.0654 0.5419 0.031 Uiso 1 1 calc R . .
C12 C 0.38655(14) 0.06420(11) 0.42401(14) 0.0225(4) Uani 1 1 d . . .
H12 H 0.3775 0.0090 0.4191 0.027 Uiso 1 1 calc R . .
C13 C 0.49228(13) -0.04577(11) 0.28481(13) 0.0196(3) Uani 1 1 d . . .
H13A H 0.4870 -0.0956 0.3145 0.024 Uiso 1 1 calc R . .
H13B H 0.5126 -0.0049 0.3210 0.024 Uiso 1 1 calc R . .
C14 C 0.55472(12) -0.05793(10) 0.22223(13) 0.0197(3) Uani 1 1 d . . .
C15 C 0.61901(13) -0.10865(12) 0.23831(17) 0.0259(4) Uani 1 1 d . . .
H15 H 0.6199 -0.1372 0.2857 0.031 Uiso 1 1 calc R . .
C16 C 0.68233(15) -0.11781(15) 0.18510(19) 0.0318(5) Uani 1 1 d . . .
H16 H 0.7258 -0.1527 0.1964 0.038 Uiso 1 1 calc R . .
C17 C 0.68176(16) -0.07624(15) 0.11613(19) 0.0325(5) Uani 1 1 d . . .
H17 H 0.7254 -0.0814 0.0807 0.039 Uiso 1 1 calc R . .
C18 C 0.61708(16) -0.02685(14) 0.09886(18) 0.0306(5) Uani 1 1 d . . .
H18 H 0.6157 0.0007 0.0509 0.037 Uiso 1 1 calc R . .
C19 C 0.55405(14) -0.01773(13) 0.15199(15) 0.0249(4) Uani 1 1 d . . .
H19 H 0.5101 0.0164 0.1400 0.030 Uiso 1 1 calc R . .
C20 C 0.33358(13) -0.13999(10) 0.16745(13) 0.0185(3) Uani 1 1 d . . .
C21 C 0.40838(16) -0.19168(13) 0.16523(16) 0.0270(5) Uani 1 1 d . . .
H21A H 0.4076 -0.2240 0.1181 0.041 Uiso 1 1 calc R . .
H21B H 0.4091 -0.2262 0.2108 0.041 Uiso 1 1 calc R . .
H21C H 0.4568 -0.1583 0.1653 0.041 Uiso 1 1 calc R . .
C22 C 0.25648(16) -0.19019(12) 0.17031(15) 0.0259(4) Uani 1 1 d . . .
H22A H 0.2527 -0.2222 0.1231 0.039 Uiso 1 1 calc R . .
H22B H 0.2091 -0.1555 0.1740 0.039 Uiso 1 1 calc R . .
H22C H 0.2583 -0.2250 0.2157 0.039 Uiso 1 1 calc R . .
C23 C 0.33090(17) -0.08086(12) 0.10117(14) 0.0255(4) Uani 1 1 d . . .
H23A H 0.3797 -0.0480 0.1024 0.038 Uiso 1 1 calc R . .
H23B H 0.2829 -0.0472 0.1066 0.038 Uiso 1 1 calc R . .
H23C H 0.3283 -0.1093 0.0517 0.038 Uiso 1 1 calc R . .
C24 C 0.14930(11) 0.17120(11) 0.16004(13) 0.0173(3) Uani 1 1 d . . .
C25 C 0.13509(14) 0.12770(14) 0.09258(15) 0.0244(4) Uani 1 1 d . . .
H25 H 0.1197 0.0737 0.0960 0.029 Uiso 1 1 calc R . .
C26 C 0.14339(16) 0.16325(18) 0.02084(17) 0.0315(5) Uani 1 1 d . . .
H26 H 0.1339 0.1334 -0.0249 0.038 Uiso 1 1 calc R . .
C27 C 0.16548(15) 0.24202(18) 0.01524(18) 0.0325(6) Uani 1 1 d . . .
H27 H 0.1725 0.2657 -0.0342 0.039 Uiso 1 1 calc R . .
C28 C 0.17723(14) 0.28578(15) 0.08118(18) 0.0293(5) Uani 1 1 d . . .
H28 H 0.1898 0.3404 0.0772 0.035 Uiso 1 1 calc R . .
C29 C 0.17081(13) 0.25066(12) 0.15416(15) 0.0217(4) Uani 1 1 d . . .
H29 H 0.1810 0.2808 0.1996 0.026 Uiso 1 1 calc R . .
C30 C 0.14130(11) 0.19402(10) 0.32544(12) 0.0159(3) Uani 1 1 d . . .
C31 C 0.08414(12) 0.25463(10) 0.31970(13) 0.0182(3) Uani 1 1 d . . .
H31 H 0.0490 0.2569 0.2762 0.022 Uiso 1 1 calc R . .
C32 C 0.07855(13) 0.31164(11) 0.37754(14) 0.0203(3) Uani 1 1 d . . .
H32 H 0.0398 0.3529 0.3734 0.024 Uiso 1 1 calc R . .
C33 C 0.12968(13) 0.30816(11) 0.44120(14) 0.0203(3) Uani 1 1 d . . .
H33 H 0.1259 0.3473 0.4806 0.024 Uiso 1 1 calc R . .
C34 C 0.18633(13) 0.24793(11) 0.44781(13) 0.0196(3) Uani 1 1 d . . .
H34 H 0.2209 0.2457 0.4917 0.024 Uiso 1 1 calc R . .
C35 C 0.19239(12) 0.19069(10) 0.38991(12) 0.0165(3) Uani 1 1 d . . .
H35 H 0.2312 0.1495 0.3943 0.020 Uiso 1 1 calc R . .
C36 C -0.01223(12) 0.07708(13) 0.22055(14) 0.0226(4) Uani 1 1 d . . .
H36A H -0.0242 0.0353 0.1821 0.027 Uiso 1 1 calc R . .
H36B H -0.0085 0.1277 0.1920 0.027 Uiso 1 1 calc R . .
C37 C -0.08271(13) 0.08228(12) 0.27581(15) 0.0244(4) Uani 1 1 d . . .
C38 C -0.07655(15) 0.11777(13) 0.34864(16) 0.0266(4) Uani 1 1 d . . .
H38 H -0.0266 0.1401 0.3648 0.032 Uiso 1 1 calc R . .
C39 C -0.14350(17) 0.12049(15) 0.39772(19) 0.0322(5) Uani 1 1 d . . .
H39 H -0.1389 0.1436 0.4477 0.039 Uiso 1 1 calc R . .
C40 C -0.21747(18) 0.08911(17) 0.3733(2) 0.0400(7) Uani 1 1 d . . .
H40 H -0.2635 0.0918 0.4062 0.048 Uiso 1 1 calc R . .
C41 C -0.22339(17) 0.0543(2) 0.3013(2) 0.0426(7) Uani 1 1 d . . .
H41 H -0.2735 0.0319 0.2854 0.051 Uiso 1 1 calc R . .
C42 C -0.15711(14) 0.05125(16) 0.25155(19) 0.0339(6) Uani 1 1 d . . .
H42 H -0.1623 0.0283 0.2015 0.041 Uiso 1 1 calc R . .
C43 C 0.07639(16) -0.07906(12) 0.34623(15) 0.0246(4) Uani 1 1 d . . .
C44 C 0.12076(19) -0.15840(14) 0.34544(18) 0.0324(5) Uani 1 1 d . . .
H44A H 0.1036 -0.1900 0.3901 0.049 Uiso 1 1 calc R . .
H44B H 0.1793 -0.1492 0.3483 0.049 Uiso 1 1 calc R . .
H44C H 0.1079 -0.1868 0.2975 0.049 Uiso 1 1 calc R . .
C45 C -0.01486(17) -0.09192(15) 0.34522(19) 0.0335(6) Uani 1 1 d . . .
H45A H -0.0314 -0.1109 0.2939 0.050 Uiso 1 1 calc R . .
H45B H -0.0424 -0.0419 0.3566 0.050 Uiso 1 1 calc R . .
H45C H -0.0295 -0.1312 0.3845 0.050 Uiso 1 1 calc R . .
C46 C 0.1036(2) -0.02793(14) 0.41449(16) 0.0324(5) Uani 1 1 d . . .
H46A H 0.0737 0.0221 0.4140 0.049 Uiso 1 1 calc R . .
H46B H 0.1617 -0.0172 0.4101 0.049 Uiso 1 1 calc R . .
H46C H 0.0928 -0.0559 0.4632 0.049 Uiso 1 1 calc R . .
S1S S -0.07563(3) 0.01955(3) -0.00627(3) 0.02180(9) Uani 1 1 d . . .
O3S O -0.00839(11) 0.07048(10) -0.02295(15) 0.0357(5) Uani 1 1 d . . .
O1S O -0.09684(12) -0.03466(10) -0.06792(12) 0.0300(4) Uani 1 1 d . . .
O2S O -0.07803(17) -0.01403(11) 0.06995(13) 0.0407(5) Uani 1 1 d . . .
C1S C -0.15972(17) 0.08836(16) -0.0059(2) 0.0370(6) Uani 1 1 d . . .
F3S F -0.16532(13) 0.12390(12) -0.07525(15) 0.0518(6) Uani 1 1 d . . .
F1S F -0.14868(17) 0.14492(11) 0.04726(16) 0.0576(7) Uani 1 1 d . . .
F2S F -0.23047(12) 0.05361(13) 0.00810(17) 0.0598(7) Uani 1 1 d . . .

loop_
_atom_site_aniso_label
_atom_site_aniso_U_11
_atom_site_aniso_U_22
_atom_site_aniso_U_33
_atom_site_aniso_U_23
_atom_site_aniso_U_13
_atom_site_aniso_U_12
Rh1 0.01261(5) 0.01326(4) 0.01252(6) -0.00035(3) -0.00025(4) -0.00214(3)
S1 0.01706(16) 0.01296(12) 0.01254(19) -0.00008(12) -0.00103(15) -0.00028(10)
P1 0.01177(16) 0.01336(13) 0.0130(2) -0.00025(13) -0.00053(15) -0.00092(11)
O1 0.0274(7) 0.0180(5) 0.0160(8) 0.0030(4) -0.0018(6) -0.0001(5)
C1 0.0155(7) 0.0162(6) 0.0155(9) 0.0002(5) 0.0021(6) -0.0017(5)
N1 0.0144(5) 0.0157(4) 0.0162(7) 0.0008(5) -0.0005(5) -0.0002(4)
S2 0.01595(16) 0.01887(14) 0.0150(2) -0.00245(13) 0.00159(15) -0.00626(11)
P2 0.01090(15) 0.01691(14) 0.0132(2) -0.00115(13) -0.00057(14) -0.00103(11)
O2 0.0204(7) 0.0263(6) 0.0207(8) -0.0078(5) -0.0001(6) -0.0062(5)
C2 0.0158(7) 0.0205(6) 0.0173(9) 0.0020(6) 0.0013(6) 0.0005(5)
N2 0.0103(5) 0.0235(5) 0.0189(9) -0.0034(5) -0.0002(5) -0.0044(4)
C3 0.0239(9) 0.0277(8) 0.0211(11) 0.0082(7) 0.0035(8) 0.0022(7)
C4 0.0271(10) 0.0254(8) 0.0277(13) 0.0066(7) 0.0092(9) -0.0029(7)
C5 0.0226(9) 0.0273(8) 0.0259(12) -0.0018(7) 0.0070(8) -0.0082(7)
C6 0.0172(8) 0.0250(7) 0.0183(10) -0.0005(6) 0.0013(7) -0.0060(6)
C7 0.0132(6) 0.0179(6) 0.0151(9) -0.0022(5) -0.0012(6) -0.0001(5)
C8 0.0240(9) 0.0181(6) 0.0220(11) -0.0048(6) 0.0034(7) -0.0044(6)
C9 0.0251(10) 0.0272(8) 0.0235(12) -0.0096(7) 0.0038(8) -0.0056(7)
C10 0.0209(9) 0.0354(9) 0.0196(11) -0.0102(8) -0.0034(7) 0.0021(7)
C11 0.0320(11) 0.0307(9) 0.0154(11) -0.0025(7) -0.0029(8) 0.0079(8)
C12 0.0283(10) 0.0218(7) 0.0175(10) -0.0011(6) -0.0020(7) 0.0054(6)
C13 0.0177(8) 0.0241(7) 0.0171(10) 0.0000(6) -0.0030(6) 0.0032(6)
C14 0.0160(7) 0.0195(6) 0.0234(11) -0.0037(6) 0.0004(6) 0.0016(5)
C15 0.0208(8) 0.0291(8) 0.0277(12) -0.0041(8) -0.0017(8) 0.0063(6)
C16 0.0188(9) 0.0367(10) 0.0400(16) -0.0069(10) 0.0007(9) 0.0082(8)
C17 0.0227(10) 0.0342(10) 0.0406(17) -0.0067(10) 0.0108(10) 0.0034(8)
C18 0.0306(11) 0.0301(10) 0.0311(14) 0.0001(8) 0.0123(9) 0.0041(8)
C19 0.0245(9) 0.0247(7) 0.0255(11) 0.0007(7) 0.0067(7) 0.0059(7)
C20 0.0229(8) 0.0159(6) 0.0166(10) -0.0029(5) -0.0011(7) 0.0005(5)
C21 0.0305(11) 0.0243(8) 0.0263(13) -0.0076(7) -0.0036(9) 0.0087(7)
C22 0.0294(10) 0.0234(7) 0.0250(12) -0.0074(7) -0.0006(9) -0.0057(7)
C23 0.0388(12) 0.0225(7) 0.0150(10) 0.0001(6) -0.0029(8) -0.0005(7)
C24 0.0120(7) 0.0242(7) 0.0158(9) 0.0025(6) -0.0005(6) -0.0006(5)
C25 0.0222(9) 0.0342(9) 0.0168(11) -0.0006(7) -0.0003(7) -0.0055(7)
C26 0.0232(10) 0.0538(14) 0.0176(12) 0.0038(9) -0.0031(8) -0.0090(9)
C27 0.0175(9) 0.0555(14) 0.0247(14) 0.0175(11) -0.0001(8) -0.0031(9)
C28 0.0184(9) 0.0353(10) 0.0343(15) 0.0162(9) 0.0042(8) 0.0011(7)
C29 0.0171(8) 0.0246(7) 0.0234(11) 0.0042(6) 0.0021(7) 0.0001(6)
C30 0.0140(7) 0.0191(6) 0.0146(9) -0.0007(5) -0.0006(6) 0.0008(5)
C31 0.0150(7) 0.0210(6) 0.0185(10) -0.0017(6) -0.0012(6) 0.0017(5)
C32 0.0186(8) 0.0202(7) 0.0222(11) -0.0025(6) 0.0018(7) 0.0038(6)
C33 0.0213(8) 0.0210(7) 0.0184(10) -0.0036(6) 0.0026(7) 0.0023(6)
C34 0.0209(8) 0.0231(7) 0.0148(10) -0.0013(6) -0.0022(7) 0.0018(6)
C35 0.0152(7) 0.0211(6) 0.0133(9) -0.0007(5) -0.0012(6) 0.0012(5)
C36 0.0130(7) 0.0360(9) 0.0189(11) -0.0045(7) 0.0002(6) -0.0026(6)
C37 0.0147(7) 0.0302(8) 0.0283(13) -0.0071(7) 0.0039(7) -0.0039(6)
C38 0.0215(9) 0.0303(9) 0.0282(13) -0.0079(8) 0.0070(8) -0.0073(7)
C39 0.0285(11) 0.0339(10) 0.0344(15) -0.0091(9) 0.0139(10) -0.0058(8)
C40 0.0254(11) 0.0404(12) 0.054(2) -0.0106(12) 0.0200(12) -0.0061(9)
C41 0.0186(10) 0.0549(15) 0.054(2) -0.0152(14) 0.0101(11) -0.0114(10)
C42 0.0165(8) 0.0475(12) 0.0376(17) -0.0122(11) 0.0034(9) -0.0076(8)
C43 0.0302(10) 0.0220(7) 0.0215(11) 0.0001(6) 0.0072(8) -0.0110(7)
C44 0.0432(15) 0.0255(9) 0.0284(14) 0.0057(8) 0.0075(11) -0.0051(9)
C45 0.0297(12) 0.0332(10) 0.0377(16) 0.0001(9) 0.0118(10) -0.0143(9)
C46 0.0485(15) 0.0320(10) 0.0166(12) -0.0017(7) 0.0051(10) -0.0125(9)
S1S 0.0202(2) 0.02261(17) 0.0226(3) 0.00220(17) -0.00465(17) -0.00147(16)
O3S 0.0195(7) 0.0282(7) 0.0595(15) -0.0080(8) -0.0002(8) -0.0065(6)
O1S 0.0312(9) 0.0334(7) 0.0254(10) -0.0008(6) -0.0041(7) -0.0102(6)
O2S 0.0723(16) 0.0258(7) 0.0241(10) 0.0017(7) -0.0148(10) 0.0023(9)
C1S 0.0261(11) 0.0385(11) 0.0465(19) 0.0149(11) 0.0127(11) 0.0067(9)
F3S 0.0376(10) 0.0571(11) 0.0607(15) 0.0341(10) 0.0028(10) 0.0127(8)
F1S 0.0751(16) 0.0337(8) 0.0642(16) 0.0008(9) 0.0304(13) 0.0128(9)
F2S 0.0257(9) 0.0618(12) 0.092(2) 0.0282(13) 0.0236(10) 0.0033(8)

loop_
_atom_type_symbol
_atom_type_description
_atom_type_scat_dispersion_real
_atom_type_scat_dispersion_imag
_atom_type_scat_source
C C 0.0033 0.0016 'International Tables Vol C Tables 4.2.6.8 and 6.1.1.4'
H H 0.0000 0.0000 'International Tables Vol C Tables 4.2.6.8 and 6.1.1.4'
N N 0.0061 0.0033 'International Tables Vol C Tables 4.2.6.8 and 6.1.1.4'
O O 0.0106 0.0060 'International Tables Vol C Tables 4.2.6.8 and 6.1.1.4'
F F 0.0171 0.0103 'International Tables Vol C Tables 4.2.6.8 and 6.1.1.4'
P P 0.1023 0.0942 'International Tables Vol C Tables 4.2.6.8 and 6.1.1.4'
S S 0.1246 0.1234 'International Tables Vol C Tables 4.2.6.8 and 6.1.1.4'
Rh Rh -1.1178 0.9187 'International Tables Vol C Tables 4.2.6.8 and 6.1.1.4'

loop_
_geom_angle_atom_site_label_1
_geom_angle_atom_site_label_2
_geom_angle_atom_site_label_3
_geom_angle
_geom_angle_site_symmetry_1
_geom_angle_site_symmetry_3
_geom_angle_publ_flag
P2 Rh1 P1 107.174(15) . . ?
P2 Rh1 S2 71.203(16) . . ?
P1 Rh1 S2 177.868(18) . . ?
P2 Rh1 S1 176.26(2) . . ?
P1 Rh1 S1 71.327(15) . . ?
S2 Rh1 S1 110.380(15) . . ?
O1 S1 N1 109.93(9) . . ?
O1 S1 C20 106.99(8) . . ?
N1 S1 C20 106.66(9) . . ?
O1 S1 Rh1 124.32(7) . . ?
N1 S1 Rh1 92.93(5) . . ?
C20 S1 Rh1 113.97(7) . . ?
N1 P1 C1 107.96(8) . . ?
N1 P1 C7 108.24(8) . . ?
C1 P1 C7 106.28(9) . . ?
N1 P1 Rh1 93.60(5) . . ?
C1 P1 Rh1 124.11(7) . . ?
C7 P1 Rh1 114.87(6) . . ?
C6 C1 C2 119.65(18) . . ?
C6 C1 P1 122.39(16) . . ?
C2 C1 P1 117.96(14) . . ?
C13 N1 S1 122.56(12) . . ?
C13 N1 P1 128.67(12) . . ?
S1 N1 P1 101.87(8) . . ?
O2 S2 N2 110.04(10) . . ?
O2 S2 C43 106.66(10) . . ?
N2 S2 C43 107.05(10) . . ?
O2 S2 Rh1 123.25(7) . . ?
N2 S2 Rh1 93.28(5) . . ?
C43 S2 Rh1 114.81(9) . . ?
N2 P2 C30 107.91(9) . . ?
N2 P2 C24 106.76(9) . . ?
C30 P2 C24 106.14(9) . . ?
N2 P2 Rh1 93.87(6) . . ?
C30 P2 Rh1 124.21(7) . . ?
C24 P2 Rh1 115.77(7) . . ?
C3 C2 C1 120.03(19) . . ?
C36 N2 S2 123.20(13) . . ?
C36 N2 P2 126.85(14) . . ?
S2 N2 P2 101.53(8) . . ?
C4 C3 C2 120.2(2) . . ?
C3 C4 C5 120.3(2) . . ?
C4 C5 C6 120.0(2) . . ?
C1 C6 C5 119.8(2) . . ?
C8 C7 C12 119.5(2) . . ?
C8 C7 P1 120.82(17) . . ?
C12 C7 P1 118.69(14) . . ?
C9 C8 C7 119.9(2) . . ?
C10 C9 C8 120.41(19) . . ?
C9 C10 C11 120.0(2) . . ?
C12 C11 C10 120.0(2) . . ?
C11 C12 C7 120.12(19) . . ?
N1 C13 C14 115.80(18) . . ?
C19 C14 C15 118.8(2) . . ?
C19 C14 C13 123.52(17) . . ?
C15 C14 C13 117.6(2) . . ?
C14 C15 C16 120.5(3) . . ?
C17 C16 C15 120.2(2) . . ?
C16 C17 C18 119.7(2) . . ?
C17 C18 C19 120.0(3) . . ?
C14 C19 C18 120.8(2) . . ?
C21 C20 C23 112.6(2) . . ?
C21 C20 C22 111.05(16) . . ?
C23 C20 C22 111.4(2) . . ?
C21 C20 S1 109.95(16) . . ?
C23 C20 S1 107.81(13) . . ?
C22 C20 S1 103.55(15) . . ?
C29 C24 C25 119.4(2) . . ?
C29 C24 P2 121.43(17) . . ?
C25 C24 P2 118.73(15) . . ?
C26 C25 C24 120.0(2) . . ?
C25 C26 C27 120.5(3) . . ?
C28 C27 C26 119.9(2) . . ?
C27 C28 C29 120.5(2) . . ?
C24 C29 C28 119.7(2) . . ?
C35 C30 C31 119.62(18) . . ?
C35 C30 P2 118.26(14) . . ?
C31 C30 P2 122.12(16) . . ?
C32 C31 C30 120.2(2) . . ?
C33 C32 C31 119.88(18) . . ?
C32 C33 C34 120.46(19) . . ?
C33 C34 C35 119.9(2) . . ?
C34 C35 C30 119.91(17) . . ?
N2 C36 C37 116.4(2) . . ?
C38 C37 C42 119.6(2) . . ?
C38 C37 C36 122.53(19) . . ?
C42 C37 C36 117.8(2) . . ?
C39 C38 C37 120.2(2) . . ?
C38 C39 C40 119.9(3) . . ?
C41 C40 C39 119.8(2) . . ?
C40 C41 C42 121.0(3) . . ?
C41 C42 C37 119.5(3) . . ?
C45 C43 C46 112.4(2) . . ?
C45 C43 C44 110.42(19) . . ?
C46 C43 C44 111.3(2) . . ?
C45 C43 S2 110.5(2) . . ?
C46 C43 S2 108.10(14) . . ?
C44 C43 S2 103.85(17) . . ?
O2S S1S O3S 116.33(15) . . ?
O2S S1S O1S 114.60(11) . . ?
O3S S1S O1S 114.87(13) . . ?
O2S S1S C1S 103.33(15) . . ?
O3S S1S C1S 102.03(12) . . ?
O1S S1S C1S 102.92(15) . . ?
F2S C1S F1S 108.1(3) . . ?
F2S C1S F3S 107.4(3) . . ?
F1S C1S F3S 107.5(2) . . ?
F2S C1S S1S 112.96(19) . . ?
F1S C1S S1S 110.9(2) . . ?
F3S C1S S1S 109.8(2) . . ?

loop_
_geom_bond_atom_site_label_1
_geom_bond_atom_site_label_2
_geom_bond_distance
_geom_bond_site_symmetry_2
_geom_bond_publ_flag
Rh1 P2 2.2491(4) . ?
Rh1 P1 2.2506(4) . ?
Rh1 S2 2.2883(4) . ?
Rh1 S1 2.2888(4) . ?
S1 O1 1.4688(16) . ?
S1 N1 1.6920(15) . ?
S1 C20 1.844(2) . ?
P1 N1 1.7169(14) . ?
P1 C1 1.7956(19) . ?
P1 C7 1.807(2) . ?
C1 C6 1.394(3) . ?
C1 C2 1.398(3) . ?
N1 C13 1.483(2) . ?
S2 O2 1.4662(16) . ?
S2 N2 1.6907(16) . ?
S2 C43 1.834(2) . ?
P2 N2 1.7195(14) . ?
P2 C30 1.793(2) . ?
P2 C24 1.812(2) . ?
C2 C3 1.389(3) . ?
N2 C36 1.476(3) . ?
C3 C4 1.381(3) . ?
C4 C5 1.389(4) . ?
C5 C6 1.396(3) . ?
C7 C8 1.392(2) . ?
C7 C12 1.395(3) . ?
C8 C9 1.391(3) . ?
C9 C10 1.378(4) . ?
C10 C11 1.392(3) . ?
C11 C12 1.388(3) . ?
C13 C14 1.507(3) . ?
C14 C19 1.389(3) . ?
C14 C15 1.394(3) . ?
C15 C16 1.400(4) . ?
C16 C17 1.382(5) . ?
C17 C18 1.389(4) . ?
C18 C19 1.396(3) . ?
C20 C21 1.514(3) . ?
C20 C23 1.520(3) . ?
C20 C22 1.532(3) . ?
C24 C29 1.394(3) . ?
C24 C25 1.397(3) . ?
C25 C26 1.383(4) . ?
C26 C27 1.385(4) . ?
C27 C28 1.371(5) . ?
C28 C29 1.396(4) . ?
C30 C35 1.397(3) . ?
C30 C31 1.397(3) . ?
C31 C32 1.391(3) . ?
C32 C33 1.387(3) . ?
C33 C34 1.388(3) . ?
C34 C35 1.395(3) . ?
C36 C37 1.507(3) . ?
C37 C38 1.396(3) . ?
C37 C42 1.401(3) . ?
C38 C39 1.394(3) . ?
C39 C40 1.398(4) . ?
C40 C41 1.377(5) . ?
C41 C42 1.393(4) . ?
C43 C45 1.523(4) . ?
C43 C46 1.529(4) . ?
C43 C44 1.529(4) . ?
S1S O2S 1.433(2) . ?
S1S O3S 1.4351(19) . ?
S1S O1S 1.447(2) . ?
S1S C1S 1.813(3) . ?
C1S F2S 1.331(3) . ?
C1S F1S 1.338(4) . ?
C1S F3S 1.341(4) . ?

loop_
_geom_torsion_atom_site_label_1
_geom_torsion_atom_site_label_2
_geom_torsion_atom_site_label_3
_geom_torsion_atom_site_label_4
_geom_torsion
_geom_torsion_site_symmetry_1
_geom_torsion_site_symmetry_2
_geom_torsion_site_symmetry_3
_geom_torsion_site_symmetry_4
_geom_torsion_publ_flag
P2 Rh1 S1 O1 -180(42) . . . . ?
P1 Rh1 S1 O1 113.12(8) . . . . ?
S2 Rh1 S1 O1 -65.53(8) . . . . ?
P2 Rh1 S1 N1 63.4(3) . . . . ?
P1 Rh1 S1 N1 -3.51(7) . . . . ?
S2 Rh1 S1 N1 177.84(6) . . . . ?
P2 Rh1 S1 C20 -46.2(3) . . . . ?
P1 Rh1 S1 C20 -113.20(7) . . . . ?
S2 Rh1 S1 C20 68.16(7) . . . . ?
P2 Rh1 P1 N1 -172.93(6) . . . . ?
S2 Rh1 P1 N1 146.9(5) . . . . ?
S1 Rh1 P1 N1 3.47(6) . . . . ?
P2 Rh1 P1 C1 -58.37(8) . . . . ?
S2 Rh1 P1 C1 -98.6(6) . . . . ?
S1 Rh1 P1 C1 118.03(8) . . . . ?
P2 Rh1 P1 C7 75.06(7) . . . . ?
S2 Rh1 P1 C7 34.9(6) . . . . ?
S1 Rh1 P1 C7 -108.55(7) . . . . ?
N1 P1 C1 C6 -74.59(18) . . . . ?
C7 P1 C1 C6 41.35(18) . . . . ?
Rh1 P1 C1 C6 178.00(13) . . . . ?
N1 P1 C1 C2 105.03(15) . . . . ?
C7 P1 C1 C2 -139.03(15) . . . . ?
Rh1 P1 C1 C2 -2.38(18) . . . . ?
O1 S1 N1 C13 29.30(19) . . . . ?
C20 S1 N1 C13 -86.35(18) . . . . ?
Rh1 S1 N1 C13 157.56(16) . . . . ?
O1 S1 N1 P1 -123.79(10) . . . . ?
C20 S1 N1 P1 120.56(10) . . . . ?
Rh1 S1 N1 P1 4.46(8) . . . . ?
C1 P1 N1 C13 77.0(2) . . . . ?
C7 P1 N1 C13 -37.6(2) . . . . ?
Rh1 P1 N1 C13 -155.30(17) . . . . ?
C1 P1 N1 S1 -132.21(10) . . . . ?
C7 P1 N1 S1 113.14(10) . . . . ?
Rh1 P1 N1 S1 -4.54(8) . . . . ?
P2 Rh1 S2 O2 114.29(9) . . . . ?
P1 Rh1 S2 O2 154.9(5) . . . . ?
S1 Rh1 S2 O2 -62.11(9) . . . . ?
P2 Rh1 S2 N2 -2.33(7) . . . . ?
P1 Rh1 S2 N2 38.3(6) . . . . ?
S1 Rh1 S2 N2 -178.72(7) . . . . ?
P2 Rh1 S2 C43 -112.81(8) . . . . ?
P1 Rh1 S2 C43 -72.2(6) . . . . ?
S1 Rh1 S2 C43 70.79(8) . . . . ?
P1 Rh1 P2 N2 -176.26(7) . . . . ?
S2 Rh1 P2 N2 2.29(7) . . . . ?
S1 Rh1 P2 N2 117.9(3) . . . . ?
P1 Rh1 P2 C30 -61.51(8) . . . . ?
S2 Rh1 P2 C30 117.03(8) . . . . ?
S1 Rh1 P2 C30 -127.4(3) . . . . ?
P1 Rh1 P2 C24 73.04(7) . . . . ?
S2 Rh1 P2 C24 -108.42(7) . . . . ?
S1 Rh1 P2 C24 7.2(3) . . . . ?
C6 C1 C2 C3 -1.6(3) . . . . ?
P1 C1 C2 C3 178.78(16) . . . . ?
O2 S2 N2 C36 25.6(2) . . . . ?
C43 S2 N2 C36 -89.97(19) . . . . ?
Rh1 S2 N2 C36 152.82(17) . . . . ?
O2 S2 N2 P2 -124.33(10) . . . . ?
C43 S2 N2 P2 120.14(11) . . . . ?
Rh1 S2 N2 P2 2.94(9) . . . . ?
C30 P2 N2 C36 80.78(19) . . . . ?
C24 P2 N2 C36 -33.0(2) . . . . ?
Rh1 P2 N2 C36 -151.34(17) . . . . ?
C30 P2 N2 S2 -130.87(10) . . . . ?
C24 P2 N2 S2 115.40(10) . . . . ?
Rh1 P2 N2 S2 -2.99(9) . . . . ?
C1 C2 C3 C4 0.6(3) . . . . ?
C2 C3 C4 C5 0.7(4) . . . . ?
C3 C4 C5 C6 -1.1(4) . . . . ?
C2 C1 C6 C5 1.2(3) . . . . ?
P1 C1 C6 C5 -179.19(16) . . . . ?
C4 C5 C6 C1 0.1(3) . . . . ?
N1 P1 C7 C8 144.70(16) . . . . ?
C1 P1 C7 C8 28.95(19) . . . . ?
Rh1 P1 C7 C8 -112.27(16) . . . . ?
N1 P1 C7 C12 -46.46(18) . . . . ?
C1 P1 C7 C12 -162.22(16) . . . . ?
Rh1 P1 C7 C12 56.57(17) . . . . ?
C12 C7 C8 C9 1.3(3) . . . . ?
P1 C7 C8 C9 170.09(18) . . . . ?
C7 C8 C9 C10 -0.9(4) . . . . ?
C8 C9 C10 C11 0.5(4) . . . . ?
C9 C10 C11 C12 -0.5(4) . . . . ?
C10 C11 C12 C7 0.9(4) . . . . ?
C8 C7 C12 C11 -1.3(3) . . . . ?
P1 C7 C12 C11 -170.33(18) . . . . ?
S1 N1 C13 C14 107.35(18) . . . . ?
P1 N1 C13 C14 -107.20(19) . . . . ?
N1 C13 C14 C19 29.2(3) . . . . ?
N1 C13 C14 C15 -154.89(17) . . . . ?
C19 C14 C15 C16 1.0(3) . . . . ?
C13 C14 C15 C16 -175.0(2) . . . . ?
C14 C15 C16 C17 0.3(4) . . . . ?
C15 C16 C17 C18 -1.6(4) . . . . ?
C16 C17 C18 C19 1.7(4) . . . . ?
C15 C14 C19 C18 -1.0(3) . . . . ?
C13 C14 C19 C18 174.8(2) . . . . ?
C17 C18 C19 C14 -0.4(4) . . . . ?
O1 S1 C20 C21 -52.46(17) . . . . ?
N1 S1 C20 C21 65.15(17) . . . . ?
Rh1 S1 C20 C21 166.19(13) . . . . ?
O1 S1 C20 C23 -175.59(17) . . . . ?
N1 S1 C20 C23 -57.98(17) . . . . ?
Rh1 S1 C20 C23 43.06(17) . . . . ?
O1 S1 C20 C22 66.27(16) . . . . ?
N1 S1 C20 C22 -176.12(13) . . . . ?
Rh1 S1 C20 C22 -75.09(14) . . . . ?
N2 P2 C24 C29 139.56(16) . . . . ?
C30 P2 C24 C29 24.64(19) . . . . ?
Rh1 P2 C24 C29 -117.52(16) . . . . ?
N2 P2 C24 C25 -48.49(19) . . . . ?
C30 P2 C24 C25 -163.41(17) . . . . ?
Rh1 P2 C24 C25 54.43(18) . . . . ?
C29 C24 C25 C26 0.8(3) . . . . ?
P2 C24 C25 C26 -171.32(19) . . . . ?
C24 C25 C26 C27 -0.2(4) . . . . ?
C25 C26 C27 C28 -1.7(4) . . . . ?
C26 C27 C28 C29 3.0(4) . . . . ?
C25 C24 C29 C28 0.5(3) . . . . ?
P2 C24 C29 C28 172.40(16) . . . . ?
C27 C28 C29 C24 -2.4(3) . . . . ?
N2 P2 C30 C35 110.68(16) . . . . ?
C24 P2 C30 C35 -135.18(16) . . . . ?
Rh1 P2 C30 C35 2.90(19) . . . . ?
N2 P2 C30 C31 -69.60(18) . . . . ?
C24 P2 C30 C31 44.54(18) . . . . ?
Rh1 P2 C30 C31 -177.38(13) . . . . ?
C35 C30 C31 C32 0.5(3) . . . . ?
P2 C30 C31 C32 -179.23(16) . . . . ?
C30 C31 C32 C33 -0.2(3) . . . . ?
C31 C32 C33 C34 -0.2(3) . . . . ?
C32 C33 C34 C35 0.4(3) . . . . ?
C33 C34 C35 C30 -0.1(3) . . . . ?
C31 C30 C35 C34 -0.3(3) . . . . ?
P2 C30 C35 C34 179.42(16) . . . . ?
S2 N2 C36 C37 99.1(2) . . . . ?
P2 N2 C36 C37 -118.80(19) . . . . ?
N2 C36 C37 C38 39.0(3) . . . . ?
N2 C36 C37 C42 -142.2(2) . . . . ?
C42 C37 C38 C39 1.6(4) . . . . ?
C36 C37 C38 C39 -179.5(2) . . . . ?
C37 C38 C39 C40 -1.4(4) . . . . ?
C38 C39 C40 C41 1.2(5) . . . . ?
C39 C40 C41 C42 -1.4(5) . . . . ?
C40 C41 C42 C37 1.7(5) . . . . ?
C38 C37 C42 C41 -1.8(4) . . . . ?
C36 C37 C42 C41 179.3(3) . . . . ?
O2 S2 C43 C45 -52.80(18) . . . . ?
N2 S2 C43 C45 64.97(18) . . . . ?
Rh1 S2 C43 C45 166.96(14) . . . . ?
O2 S2 C43 C46 -176.13(19) . . . . ?
N2 S2 C43 C46 -58.4(2) . . . . ?
Rh1 S2 C43 C46 43.6(2) . . . . ?
O2 S2 C43 C44 65.61(19) . . . . ?
N2 S2 C43 C44 -176.62(16) . . . . ?
Rh1 S2 C43 C44 -74.63(17) . . . . ?
O2S S1S C1S F2S -59.4(3) . . . . ?
O3S S1S C1S F2S 179.5(3) . . . . ?
O1S S1S C1S F2S 60.2(3) . . . . ?
O2S S1S C1S F1S 62.2(2) . . . . ?
O3S S1S C1S F1S -58.9(2) . . . . ?
O1S S1S C1S F1S -178.26(19) . . . . ?
O2S S1S C1S F3S -179.2(2) . . . . ?
O3S S1S C1S F3S 59.7(3) . . . . ?
O1S S1S C1S F3S -59.7(2) . . . . ?
